data_1552774
loop_
_publ_author_name
'TOYAMA, Mari'
'CHAYAMA, Kenji'

_publ_section_title
;
 Crystal Structure of 6-Aza-3,9-dithiaundecane Hydrochloride
;
_journal_issue 0
_journal_name_full 'X-ray Structure Analysis Online'
_journal_page_first 55
_journal_paper_doi 10.2116/xraystruct.35.55
_journal_volume 35
_journal_year 2019
_chemical_formula_moiety 'C8 H20 Cl N S2'
_chemical_formula_sum 'C8 H20 Cl N S2'
_chemical_formula_weight 229.83
_space_group_crystal_system orthorhombic
_space_group_IT_number 56
_space_group_name_Hall '-P 2ab 2ac'
_space_group_name_H-M_alt 'P c c n'
_atom_sites_solution_hydrogens geom
_atom_sites_solution_primary direct
_atom_sites_solution_secondary difmap
_cell_angle_alpha 90.0000
_cell_angle_beta 90.0000
_cell_angle_gamma 90.0000
_cell_formula_units_Z 4
_cell_length_a 25.0091(4)
_cell_length_b 5.39364(10)
_cell_length_c 9.37759(19)
_cell_measurement_reflns_used 2109
_cell_measurement_temperature 173
_cell_measurement_theta_max 74.24
_cell_measurement_theta_min 7.07
_cell_volume 1264.94(4)
_computing_cell_refinement 'CrysAlisPro 1.171.39.20a (Rigaku OD, 2015)'
_computing_data_collection 'CrysAlisPro 1.171.39.20a (Rigaku OD, 2015)'
_computing_data_reduction 'CrysAlisPro 1.171.39.20a (Rigaku OD, 2015)'
_computing_molecular_graphics 'CrystalStructure 4.2'
_computing_publication_material 'CrystalStructure 4.2 (Rigaku, 2015)'
_computing_structure_refinement 'SHELXL Version 2014/7 (Sheldrick, 2008)'
_computing_structure_solution 'SIR2011 (Burla, et al., 2012)'
_diffrn_ambient_temperature 173
_diffrn_detector_area_resol_mean 5.811
_diffrn_measured_fraction_theta_full 0.997
_diffrn_measured_fraction_theta_max 0.996
_diffrn_measurement_device_type 'Rigaku XtaLAB P200'
_diffrn_measurement_method \w
_diffrn_radiation_type 'Cu K\a'
_diffrn_radiation_wavelength 1.54187
_diffrn_reflns_av_R_equivalents 0.0331
_diffrn_reflns_Laue_measured_fraction_full 0.997
_diffrn_reflns_Laue_measured_fraction_max 0.996
_diffrn_reflns_limit_h_max 30
_diffrn_reflns_limit_h_min -18
_diffrn_reflns_limit_k_max 6
_diffrn_reflns_limit_k_min -5
_diffrn_reflns_limit_l_max 8
_diffrn_reflns_limit_l_min -11
_diffrn_reflns_number 3360
_diffrn_reflns_point_group_measured_fraction_full 0.997
_diffrn_reflns_point_group_measured_fraction_max 0.996
_diffrn_reflns_theta_full 67.687
_diffrn_reflns_theta_max 68.206
_diffrn_reflns_theta_min 7.083
_diffrn_standards_number 0
_exptl_absorpt_coefficient_mu 5.401
_exptl_absorpt_correction_T_max 0.947
_exptl_absorpt_correction_T_min 0.545
_exptl_absorpt_correction_type multi-scan
_exptl_absorpt_process_details
;
CrysAlisPro 1.171.39.20a (Rigaku Oxford Diffraction, 2015)
Empirical absorption correction using spherical harmonics,
 implemented in SCALE3 ABSPACK scaling algorithm.
;
_exptl_crystal_colour colorless
_exptl_crystal_density_diffrn 1.207
_exptl_crystal_density_method 'not measured'
_exptl_crystal_description plate
_exptl_crystal_F_000 496.00
_exptl_crystal_size_max 0.200
_exptl_crystal_size_mid 0.200
_exptl_crystal_size_min 0.010
_refine_diff_density_max 0.22
_refine_diff_density_min -0.23
_refine_ls_extinction_method none
_refine_ls_goodness_of_fit_ref 1.058
_refine_ls_hydrogen_treatment mixed
_refine_ls_number_parameters 61
_refine_ls_number_reflns 1162
_refine_ls_number_restraints 0
_refine_ls_R_factor_all 0.0341
_refine_ls_R_factor_gt 0.0313
_refine_ls_shift/su_max 0.000
_refine_ls_structure_factor_coef Fsqd
_refine_ls_weighting_details 'w = 1/[\s^2^(Fo^2^)+(0.0472P)^2^+0.2686P] where P=(Fo^2^+2Fc^2^)/3'
_refine_ls_weighting_scheme calc
_refine_ls_wR_factor_gt 0.0849
_refine_ls_wR_factor_ref 0.0880
_reflns_Friedel_coverage 0.000
_reflns_number_gt 1057
_reflns_number_total 1162
_reflns_threshold_expression F^2^>2.0\s(F^2^)
_cod_data_source_file 35_55_1.txt
_cod_data_source_block ATU-HCl
_cod_database_code 1552774

loop_
_space_group_symop_id
_space_group_symop_operation_xyz
1 +X,+Y,+Z
2 1/2-X,1/2-Y,+Z
3 1/2+X,-Y,1/2-Z
4 -X,1/2+Y,1/2-Z
5 -X,-Y,-Z
6 -1/2+X,-1/2+Y,-Z
7 -1/2-X,+Y,-1/2+Z
8 +X,-1/2-Y,-1/2+Z

loop_
_atom_site_label
_atom_site_type_symbol
_atom_site_fract_x
_atom_site_fract_y
_atom_site_fract_z
_atom_site_U_iso_or_equiv
_atom_site_adp_type
_atom_site_occupancy
_atom_site_site_symmetry_order
_atom_site_calc_flag
_atom_site_refinement_flags_posn
_atom_site_refinement_flags_adp
_atom_site_refinement_flags_occupancy
Cl1 Cl 0.2500 0.7500 0.72812(6) 0.0310(2) Uani 1 2 d S T P
S1 S 0.40858(2) 0.32058(8) 0.46107(5) 0.03397(19) Uani 1 1 d . . .
N1 N 0.2500 0.2500 0.5632(2) 0.0239(4) Uani 1 2 d S T P
H5 H 0.2499(7) 0.387(3) 0.618(2) 0.039(5) Uiso 1 1 d . . .
C1 C 0.29975(7) 0.2622(3) 0.47516(16) 0.0270(4) Uani 1 1 d . . .
H1A H 0.2973 0.4039 0.4083 0.032 Uiso 1 1 calc R U .
H1B H 0.3031 0.1086 0.4181 0.032 Uiso 1 1 calc R U .
C2 C 0.34875(7) 0.2922(3) 0.56770(18) 0.0314(4) Uani 1 1 d . . .
H2A H 0.3521 0.1469 0.6316 0.038 Uiso 1 1 calc R U .
H2B H 0.3447 0.4418 0.6279 0.038 Uiso 1 1 calc R U .
C3 C 0.40170(7) 0.6357(3) 0.3972(2) 0.0354(4) Uani 1 1 d . . .
H3A H 0.3674 0.6544 0.3456 0.042 Uiso 1 1 calc R U .
H3B H 0.4017 0.7522 0.4787 0.042 Uiso 1 1 calc R U .
C4 C 0.44797(8) 0.6944(4) 0.2980(3) 0.0458(5) Uani 1 1 d . . .
H4A H 0.4480 0.5771 0.2182 0.055 Uiso 1 1 calc R U .
H4B H 0.4817 0.6803 0.3505 0.055 Uiso 1 1 calc R U .
H4C H 0.4441 0.8636 0.2614 0.055 Uiso 1 1 calc R U .

loop_
_atom_site_aniso_label
_atom_site_aniso_U_11
_atom_site_aniso_U_22
_atom_site_aniso_U_33
_atom_site_aniso_U_23
_atom_site_aniso_U_13
_atom_site_aniso_U_12
Cl1 0.0490(4) 0.0154(3) 0.0287(3) 0.000 0.000 -0.0005(2)
S1 0.0314(3) 0.0264(3) 0.0441(3) 0.00235(17) -0.00045(17) 0.00414(16)
N1 0.0334(10) 0.0140(9) 0.0243(9) 0.000 0.000 -0.0013(8)
C1 0.0342(9) 0.0230(8) 0.0238(8) 0.0001(6) 0.0014(6) -0.0022(7)
C2 0.0344(8) 0.0304(9) 0.0293(8) 0.0034(7) -0.0032(7) 0.0010(7)
C3 0.0371(8) 0.0241(9) 0.0449(11) -0.0007(8) 0.0016(8) -0.0004(7)
C4 0.0396(10) 0.0372(10) 0.0607(12) 0.0067(10) 0.0046(10) -0.0031(8)

loop_
_atom_type_symbol
_atom_type_description
_atom_type_scat_dispersion_real
_atom_type_scat_dispersion_imag
_atom_type_scat_source
C C 0.0181 0.0091
;
International Tables for Crystallography
(Vol. C, Tables 4.2.6.8 and 6.1.1.4)
;
H H 0.0000 0.0000
;
International Tables for Crystallography
(Vol. C, Table 6.1.1.4)
;
N N 0.0311 0.0180
;
International Tables for Crystallography
(Vol. C, Tables 4.2.6.8 and 6.1.1.4)
;
S S 0.3331 0.5567
;
International Tables for Crystallography
(Vol. C, Tables 4.2.6.8 and 6.1.1.4)
;
Cl Cl 0.3639 0.7018
;
International Tables for Crystallography
(Vol. C, Tables 4.2.6.8 and 6.1.1.4)
;

loop_
_geom_angle_atom_site_label_1
_geom_angle_atom_site_label_2
_geom_angle_atom_site_label_3
_geom_angle
_geom_angle_site_symmetry_1
_geom_angle_site_symmetry_3
C2 S1 C3 100.61(8) . .
C1 N1 C1 112.95(17) . 2
C1 N1 H5 106.4(12) . .
C1 N1 H5 110.4(12) 2 .
N1 C1 C2 111.28(12) . .
N1 C1 H1A 109.4 . .
C2 C1 H1A 109.4 . .
N1 C1 H1B 109.4 . .
C2 C1 H1B 109.4 . .
H1A C1 H1B 108.0 . .
C1 C2 S1 111.30(11) . .
C1 C2 H2A 109.4 . .
S1 C2 H2A 109.4 . .
C1 C2 H2B 109.4 . .
S1 C2 H2B 109.4 . .
H2A C2 H2B 108.0 . .
C4 C3 S1 109.05(12) . .
C4 C3 H3A 109.9 . .
S1 C3 H3A 109.9 . .
C4 C3 H3B 109.9 . .
S1 C3 H3B 109.9 . .
H3A C3 H3B 108.3 . .
C3 C4 H4A 109.5 . .
C3 C4 H4B 109.5 . .
H4A C4 H4B 109.5 . .
C3 C4 H4C 109.5 . .
H4A C4 H4C 109.5 . .
H4B C4 H4C 109.5 . .

loop_
_geom_bond_atom_site_label_1
_geom_bond_atom_site_label_2
_geom_bond_distance
_geom_bond_site_symmetry_2
S1 C2 1.8062(17) .
S1 C3 1.8102(18) .
N1 C1 1.4945(19) .
N1 C1 1.4946(19) 2
N1 H5 0.90(2) .
C1 C2 1.510(2) .
C1 H1A 0.9900 .
C1 H1B 0.9900 .
C2 H2A 0.9900 .
C2 H2B 0.9900 .
C3 C4 1.518(3) .
C3 H3A 0.9900 .
C3 H3B 0.9900 .
C4 H4A 0.9800 .
C4 H4B 0.9800 .
C4 H4C 0.9800 .

loop_
_geom_hbond_atom_site_label_D
_geom_hbond_atom_site_label_H
_geom_hbond_atom_site_label_A
_geom_hbond_site_symmetry_H
_geom_hbond_site_symmetry_A
_geom_hbond_distance_DA
_geom_hbond_distance_DH
_geom_hbond_distance_HA
_geom_hbond_angle_DHA
_geom_hbond_publ_flag
N1 H5 Cl1 . . 3.1088(10) 0.900 2.214 172.9 no
N1 H5 Cl1 2_555 1_545 3.1088(10) 0.900 2.214 172.9 no

loop_
_geom_torsion_atom_site_label_1
_geom_torsion_atom_site_label_2
_geom_torsion_atom_site_label_3
_geom_torsion_atom_site_label_4
_geom_torsion
_geom_torsion_site_symmetry_1
C1 N1 C1 C2 176.07(15) 2
N1 C1 C2 S1 -177.49(10) .
C3 S1 C2 C1 75.21(13) .
C2 S1 C3 C4 -177.64(14) .
